data_1503970
loop_
_publ_author_name
'Ni, Yang'
'Nakajima, Kiyohiko'
'Kanno, Ken-ichiro'
'Takahashi, Tamotsu'

_publ_section_title
;
 Zirconium-mediated coupling reaction for synthesis of substituted
 thiophene-fused acenes.
;
_journal_issue 16
_journal_name_full 'Organic letters'
_journal_page_first 3702
_journal_page_last 3705
_journal_paper_doi 10.1021/ol900903w
_journal_volume 11
_journal_year 2009
_chemical_formula_moiety 'C38 H50 S Si2'
_chemical_formula_sum 'C38 H50 S Si2'
_chemical_formula_weight 595.02
_chemical_name_systematic
; 
 ? 
;
_space_group_IT_number 14
_symmetry_cell_setting monoclinic
_symmetry_Int_Tables_number 14
_symmetry_space_group_name_Hall '-P 2ybc'
_symmetry_space_group_name_H-M 'P 1 21/c 1'
_atom_sites_solution_hydrogens geom
_atom_sites_solution_primary direct
_atom_sites_solution_secondary difmap
_audit_creation_method SHELXL-97
_cell_angle_alpha 90.00
_cell_angle_beta 99.771(12)
_cell_angle_gamma 90.00
_cell_formula_units_Z 4
_cell_length_a 10.052(3)
_cell_length_b 17.403(7)
_cell_length_c 20.696(9)
_cell_measurement_reflns_used 13623
_cell_measurement_temperature 113(2)
_cell_measurement_theta_max 27.5
_cell_measurement_theta_min 3.1
_cell_volume 3568(2)
_computing_cell_refinement PROCESS-AUTO
_computing_data_collection PROCESS-AUTO
_computing_data_reduction CrystalStructure
_computing_publication_material 'CrystalStructure 3.8'
_computing_structure_refinement 'SHELXL-97 (Sheldrick, 1997)'
_computing_structure_solution 'SHELXS-97 (Sheldrick, 1990)'
_diffrn_ambient_temperature 113(2)
_diffrn_detector_area_resol_mean 10.00
_diffrn_measured_fraction_theta_full 0.992
_diffrn_measured_fraction_theta_max 0.992
_diffrn_measurement_device_type 'Rigaku RAXIS-RAPID'
_diffrn_measurement_method \w
_diffrn_radiation_monochromator graphite
_diffrn_radiation_source 'sealed X-ray tube'
_diffrn_radiation_type MoK\a
_diffrn_radiation_wavelength 0.71075
_diffrn_reflns_av_R_equivalents 0.1736
_diffrn_reflns_av_sigmaI/netI 0.1664
_diffrn_reflns_limit_h_max 13
_diffrn_reflns_limit_h_min -12
_diffrn_reflns_limit_k_max 20
_diffrn_reflns_limit_k_min -22
_diffrn_reflns_limit_l_max 26
_diffrn_reflns_limit_l_min -26
_diffrn_reflns_number 32027
_diffrn_reflns_theta_full 27.48
_diffrn_reflns_theta_max 27.48
_diffrn_reflns_theta_min 3.08
_exptl_absorpt_coefficient_mu 0.182
_exptl_absorpt_correction_T_max 0.9821
_exptl_absorpt_correction_T_min 0.9475
_exptl_absorpt_correction_type numerical
_exptl_absorpt_process_details
;
    Higashi, T. (1999). Program for Absorption Correction.
    Rigaku Corporation, Tokyo, Japan.
;
_exptl_crystal_colour orange
_exptl_crystal_density_diffrn 1.108
_exptl_crystal_density_method 'not measured'
_exptl_crystal_description prism
_exptl_crystal_F_000 1288
_exptl_crystal_size_max 0.30
_exptl_crystal_size_mid 0.10
_exptl_crystal_size_min 0.10
_refine_diff_density_max 0.297
_refine_diff_density_min -0.292
_refine_diff_density_rms 0.055
_refine_ls_extinction_method none
_refine_ls_goodness_of_fit_ref 0.943
_refine_ls_hydrogen_treatment refall
_refine_ls_matrix_type full
_refine_ls_number_parameters 593
_refine_ls_number_reflns 8104
_refine_ls_number_restraints 0
_refine_ls_restrained_S_all 0.943
_refine_ls_R_factor_all 0.2185
_refine_ls_R_factor_gt 0.0829
_refine_ls_shift/su_max 0.000
_refine_ls_shift/su_mean 0.000
_refine_ls_structure_factor_coef Fsqd
_refine_ls_weighting_details 'calc w=1/[\s^2^(Fo^2^)+(0.0953P)^2^+0.0000P] where P=(Fo^2^+2Fc^2^)/3'
_refine_ls_weighting_scheme calc
_refine_ls_wR_factor_gt 0.1756
_refine_ls_wR_factor_ref 0.2393
_reflns_number_gt 3022
_reflns_number_total 8104
_reflns_threshold_expression >2sigma(I)
_cod_data_source_file ol900903w_si_003.cif
_cod_data_source_block tt136rc
_cod_database_code 1503970

loop_
_symmetry_equiv_pos_as_xyz
'x, y, z'
'-x, y+1/2, -z+1/2'
'-x, -y, -z'
'x, -y-1/2, z-1/2'

loop_
_atom_site_label
_atom_site_type_symbol
_atom_site_fract_x
_atom_site_fract_y
_atom_site_fract_z
_atom_site_U_iso_or_equiv
_atom_site_adp_type
_atom_site_occupancy
_atom_site_symmetry_multiplicity
_atom_site_calc_flag
_atom_site_refinement_flags
S1 S 0.8143(9) 0.5716(4) 0.3261(5) 0.0564(13) Uani 0.50 1 d P
S2 S 1.0384(9) 0.6311(6) 0.2806(4) 0.0560(15) Uani 0.50 1 d P
Si1 Si 0.41508(13) 0.38159(8) 0.30875(7) 0.0567(4) Uani 1 1 d .
Si2 Si 1.40636(14) 0.57096(9) 0.12232(7) 0.0575(4) Uani 1 1 d .
C1 C 1.011(3) 0.612(2) 0.2752(19) 0.063(10) Uani 0.50 1 d P
C2 C 0.829(5) 0.572(3) 0.3122(19) 0.095(13) Uani 0.50 1 d P
C3 C 0.9257(8) 0.6332(5) 0.3239(3) 0.085(2) Uani 1 1 d .
C4 C 0.8601(4) 0.5168(3) 0.2659(2) 0.0531(12) Uani 1 1 d .
C5 C 0.7965(4) 0.4501(3) 0.2417(2) 0.0523(12) Uani 1 1 d .
C6 C 0.8489(4) 0.4090(3) 0.1918(2) 0.0514(12) Uani 1 1 d .
C7 C 0.7915(5) 0.3418(3) 0.1644(2) 0.0504(12) Uani 1 1 d .
C8 C 0.8392(4) 0.3010(3) 0.1150(2) 0.0486(11) Uani 1 1 d .
C9 C 0.7781(4) 0.2321(3) 0.0866(2) 0.0489(11) Uani 1 1 d .
C10 C 0.8259(4) 0.1967(3) 0.0355(2) 0.0503(11) Uani 1 1 d .
C11 C 0.9411(4) 0.2279(3) 0.0115(2) 0.0511(12) Uani 1 1 d .
C12 C 1.0050(4) 0.2921(3) 0.0389(2) 0.0500(11) Uani 1 1 d .
C13 C 0.9546(4) 0.3313(3) 0.0910(2) 0.0500(11) Uani 1 1 d .
C14 C 1.0145(5) 0.3972(3) 0.1190(2) 0.0511(12) Uani 1 1 d .
C15 C 0.9666(4) 0.4379(3) 0.1690(2) 0.0492(11) Uani 1 1 d .
C16 C 1.0304(4) 0.5063(3) 0.1954(2) 0.0505(11) Uani 1 1 d .
C17 C 0.9761(5) 0.5453(3) 0.2426(2) 0.0517(12) Uani 1 1 d .
C18 C 0.6804(5) 0.4229(3) 0.2663(2) 0.0549(12) Uani 1 1 d .
C19 C 0.5814(5) 0.4029(3) 0.2865(2) 0.0578(13) Uani 1 1 d .
C20 C 0.3114(6) 0.3335(4) 0.2385(3) 0.0690(15) Uani 1 1 d .
C21 C 0.4373(7) 0.3204(5) 0.3828(3) 0.0709(16) Uani 1 1 d .
C22 C 0.3431(7) 0.4747(4) 0.3265(4) 0.0715(16) Uani 1 1 d .
C23 C 0.6601(5) 0.1986(3) 0.1139(3) 0.0532(12) Uani 1 1 d .
C24 C 0.5216(5) 0.2307(3) 0.0823(3) 0.0563(13) Uani 1 1 d .
C25 C 0.4081(6) 0.1883(4) 0.1065(3) 0.0625(14) Uani 1 1 d .
C26 C 0.7597(5) 0.1253(3) 0.0044(3) 0.0583(13) Uani 1 1 d .
C27 C 0.8195(6) 0.0510(3) 0.0346(3) 0.0634(15) Uani 1 1 d .
C28 C 0.7452(8) -0.0183(4) 0.0041(4) 0.0772(17) Uani 1 1 d .
C29 C 0.9892(5) 0.1864(3) -0.0449(3) 0.0611(14) Uani 1 1 d .
C30 C 0.9341(7) 0.2201(4) -0.1116(3) 0.0700(15) Uani 1 1 d .
C31 C 1.0059(9) 0.1876(5) -0.1642(4) 0.093(2) Uani 1 1 d .
C32 C 1.1273(5) 0.3261(3) 0.0149(3) 0.0533(12) Uani 1 1 d .
C33 C 1.0976(7) 0.3961(4) -0.0297(3) 0.0686(16) Uani 1 1 d .
C34 C 1.2163(7) 0.4139(5) -0.0636(4) 0.081(2) Uani 1 1 d .
C35 C 1.1472(5) 0.5339(3) 0.1721(2) 0.0529(12) Uani 1 1 d .
C36 C 1.2474(5) 0.5514(3) 0.1519(2) 0.0531(12) Uani 1 1 d .
C37 C 1.4745(7) 0.4765(4) 0.1046(4) 0.0713(17) Uani 1 1 d .
C38 C 1.3674(6) 0.6299(4) 0.0479(3) 0.0686(15) Uani 1 1 d .
C39 C 1.5186(6) 0.6208(4) 0.1894(3) 0.0710(16) Uani 1 1 d .
H1 H 1.099(9) 0.651(5) 0.265(4) 0.04(3) Uiso 0.50 1 d P
H2 H 0.742(7) 0.565(4) 0.334(3) 0.008(19) Uiso 0.50 1 d P
H3 H 0.931(5) 0.672(4) 0.349(3) 0.09(2) Uiso 1 1 d .
H4 H 0.712(4) 0.325(2) 0.1775(19) 0.040(11) Uiso 1 1 d .
H5 H 1.098(4) 0.422(3) 0.104(2) 0.062(13) Uiso 1 1 d .
H6 H 0.217(6) 0.320(3) 0.247(3) 0.089(17) Uiso 1 1 d .
H7 H 0.307(5) 0.364(3) 0.198(3) 0.085(18) Uiso 1 1 d .
H8 H 0.341(5) 0.282(3) 0.227(3) 0.086(19) Uiso 1 1 d .
H9 H 0.347(6) 0.303(3) 0.392(3) 0.098(19) Uiso 1 1 d .
H10 H 0.482(8) 0.277(5) 0.375(4) 0.16(4) Uiso 1 1 d .
H11 H 0.483(5) 0.350(3) 0.416(3) 0.074(18) Uiso 1 1 d .
H12 H 0.260(6) 0.468(3) 0.336(3) 0.079(17) Uiso 1 1 d .
H13 H 0.329(6) 0.509(4) 0.284(3) 0.11(2) Uiso 1 1 d .
H14 H 0.402(6) 0.501(4) 0.365(3) 0.10(2) Uiso 1 1 d .
H15 H 0.649(4) 0.147(3) 0.105(2) 0.049(13) Uiso 1 1 d .
H16 H 0.667(4) 0.206(2) 0.163(2) 0.040(11) Uiso 1 1 d .
H17 H 0.516(4) 0.228(2) 0.035(2) 0.055(13) Uiso 1 1 d .
H18 H 0.515(5) 0.280(3) 0.096(2) 0.064(15) Uiso 1 1 d .
H19 H 0.408(5) 0.138(4) 0.092(3) 0.086(19) Uiso 1 1 d .
H20 H 0.313(5) 0.209(3) 0.086(2) 0.072(15) Uiso 1 1 d .
H21 H 0.413(5) 0.190(3) 0.153(3) 0.074(17) Uiso 1 1 d .
H22 H 0.763(4) 0.124(2) -0.044(2) 0.049(12) Uiso 1 1 d .
H23 H 0.672(4) 0.126(2) 0.0075(18) 0.034(11) Uiso 1 1 d .
H24 H 0.905(4) 0.053(2) 0.0274(18) 0.028(10) Uiso 1 1 d .
H25 H 0.821(5) 0.051(3) 0.078(3) 0.073(17) Uiso 1 1 d .
H26 H 0.752(6) -0.021(3) -0.041(3) 0.10(2) Uiso 1 1 d .
H27 H 0.785(5) -0.066(3) 0.031(2) 0.071(16) Uiso 1 1 d .
H28 H 0.642(5) -0.023(3) 0.005(2) 0.059(13) Uiso 1 1 d .
H29 H 1.089(4) 0.191(2) -0.0370(17) 0.029(9) Uiso 1 1 d .
H30 H 0.974(5) 0.127(4) -0.044(3) 0.097(19) Uiso 1 1 d .
H31 H 0.939(8) 0.282(5) -0.109(4) 0.17(3) Uiso 1 1 d .
H32 H 0.833(5) 0.215(3) -0.124(2) 0.061(14) Uiso 1 1 d .
H33 H 1.117(9) 0.204(5) -0.152(4) 0.18(4) Uiso 1 1 d .
H34 H 0.954(6) 0.204(4) -0.213(4) 0.12(2) Uiso 1 1 d .
H35 H 1.005(7) 0.127(4) -0.160(3) 0.12(3) Uiso 1 1 d .
H36 H 1.173(3) 0.287(2) -0.0082(18) 0.032(10) Uiso 1 1 d .
H37 H 1.194(4) 0.341(3) 0.051(2) 0.054(14) Uiso 1 1 d .
H38 H 1.030(6) 0.385(3) -0.057(3) 0.09(2) Uiso 1 1 d .
H39 H 1.082(5) 0.442(3) -0.002(3) 0.083(18) Uiso 1 1 d .
H40 H 1.226(7) 0.378(4) -0.096(4) 0.13(3) Uiso 1 1 d .
H41 H 1.193(4) 0.459(3) -0.091(2) 0.064(15) Uiso 1 1 d .
H42 H 1.303(5) 0.418(3) -0.030(3) 0.075(16) Uiso 1 1 d .
H43 H 1.496(5) 0.444(3) 0.145(3) 0.088(19) Uiso 1 1 d .
H44 H 1.405(7) 0.442(4) 0.076(4) 0.13(3) Uiso 1 1 d .
H45 H 1.548(6) 0.485(3) 0.088(3) 0.089(19) Uiso 1 1 d .
H46 H 1.307(4) 0.601(3) 0.016(2) 0.057(15) Uiso 1 1 d .
H47 H 1.452(5) 0.638(3) 0.029(2) 0.068(14) Uiso 1 1 d .
H48 H 1.313(5) 0.679(3) 0.057(2) 0.070(15) Uiso 1 1 d .
H49 H 1.534(5) 0.589(3) 0.229(3) 0.09(2) Uiso 1 1 d .
H50 H 1.468(5) 0.666(3) 0.203(2) 0.069(16) Uiso 1 1 d .
H51 H 1.607(6) 0.636(3) 0.176(3) 0.11(2) Uiso 1 1 d .

loop_
_atom_site_aniso_label
_atom_site_aniso_U_11
_atom_site_aniso_U_22
_atom_site_aniso_U_33
_atom_site_aniso_U_23
_atom_site_aniso_U_13
_atom_site_aniso_U_12
S1 0.055(3) 0.067(3) 0.051(3) -0.015(2) 0.020(2) 0.000(2)
S2 0.056(5) 0.060(4) 0.055(2) -0.013(2) 0.017(3) -0.010(3)
Si1 0.0594(8) 0.0655(9) 0.0495(8) 0.0018(7) 0.0210(6) -0.0002(7)
Si2 0.0554(8) 0.0673(9) 0.0524(8) 0.0073(7) 0.0166(6) -0.0032(7)
C1 0.024(8) 0.08(2) 0.085(15) 0.004(14) 0.001(7) -0.019(10)
C2 0.091(19) 0.14(2) 0.058(19) 0.015(14) 0.027(12) 0.010(14)
C3 0.101(5) 0.075(5) 0.076(5) -0.026(4) 0.004(4) 0.008(4)
C4 0.053(3) 0.064(3) 0.044(3) -0.006(2) 0.012(2) 0.007(3)
C5 0.051(3) 0.063(3) 0.046(3) -0.006(2) 0.016(2) 0.006(2)
C6 0.054(3) 0.058(3) 0.044(3) -0.004(2) 0.013(2) -0.003(2)
C7 0.047(3) 0.059(3) 0.048(3) 0.005(2) 0.015(2) 0.005(2)
C8 0.051(3) 0.051(3) 0.046(3) 0.000(2) 0.015(2) 0.004(2)
C9 0.048(2) 0.052(3) 0.048(3) 0.007(2) 0.012(2) 0.006(2)
C10 0.054(3) 0.052(3) 0.046(3) -0.001(2) 0.011(2) 0.002(2)
C11 0.058(3) 0.054(3) 0.044(3) -0.001(2) 0.014(2) 0.007(2)
C12 0.054(3) 0.057(3) 0.043(3) -0.001(2) 0.020(2) 0.003(2)
C13 0.049(2) 0.058(3) 0.045(3) 0.000(2) 0.014(2) 0.006(2)
C14 0.051(3) 0.054(3) 0.051(3) 0.004(2) 0.015(2) -0.003(2)
C15 0.049(2) 0.057(3) 0.043(3) 0.001(2) 0.012(2) 0.004(2)
C16 0.051(3) 0.056(3) 0.045(3) -0.003(2) 0.012(2) 0.001(2)
C17 0.052(3) 0.054(3) 0.050(3) -0.008(2) 0.011(2) -0.004(2)
C18 0.057(3) 0.065(3) 0.044(3) -0.005(2) 0.012(2) 0.005(3)
C19 0.060(3) 0.065(3) 0.051(3) -0.003(2) 0.015(2) 0.006(3)
C20 0.068(4) 0.083(4) 0.058(4) 0.001(3) 0.017(3) -0.006(3)
C21 0.070(4) 0.079(5) 0.064(4) 0.004(3) 0.011(3) -0.012(4)
C22 0.071(4) 0.079(4) 0.068(4) 0.003(4) 0.023(4) 0.013(3)
C23 0.056(3) 0.054(3) 0.053(3) -0.002(3) 0.020(2) -0.005(3)
C24 0.061(3) 0.059(4) 0.054(3) 0.003(3) 0.022(3) 0.005(3)
C25 0.059(3) 0.067(4) 0.066(4) 0.005(3) 0.023(3) -0.006(3)
C26 0.058(3) 0.069(4) 0.051(3) 0.003(3) 0.018(3) -0.002(3)
C27 0.068(4) 0.063(4) 0.064(4) 0.001(3) 0.026(3) -0.003(3)
C28 0.092(5) 0.066(4) 0.076(5) -0.011(4) 0.021(4) -0.010(4)
C29 0.060(3) 0.070(4) 0.059(3) -0.007(3) 0.028(3) -0.007(3)
C30 0.086(4) 0.082(4) 0.046(3) -0.008(3) 0.024(3) -0.004(4)
C31 0.111(6) 0.112(6) 0.062(4) -0.027(4) 0.034(4) -0.017(5)
C32 0.055(3) 0.063(3) 0.047(3) -0.002(3) 0.023(3) 0.004(3)
C33 0.070(4) 0.081(5) 0.059(4) 0.012(3) 0.021(3) -0.003(4)
C34 0.062(4) 0.104(6) 0.077(5) 0.038(5) 0.012(3) 0.001(4)
C35 0.055(3) 0.055(3) 0.051(3) -0.002(2) 0.016(2) 0.005(2)
C36 0.056(3) 0.054(3) 0.049(3) -0.004(2) 0.009(2) -0.005(2)
C37 0.068(4) 0.072(4) 0.080(5) 0.009(4) 0.028(4) 0.007(3)
C38 0.064(3) 0.078(4) 0.066(4) 0.007(3) 0.018(3) 0.001(3)
C39 0.064(3) 0.083(4) 0.065(4) 0.002(4) 0.010(3) -0.013(4)

loop_
_atom_type_symbol
_atom_type_description
_atom_type_scat_dispersion_real
_atom_type_scat_dispersion_imag
_atom_type_scat_source
C C 0.0033 0.0016 'International Tables Vol C Tables 4.2.6.8 and 6.1.1.4'
H H 0.0000 0.0000 'International Tables Vol C Tables 4.2.6.8 and 6.1.1.4'
S S 0.1246 0.1234 'International Tables Vol C Tables 4.2.6.8 and 6.1.1.4'
Si Si 0.0817 0.0704 'International Tables Vol C Tables 4.2.6.8 and 6.1.1.4'

loop_
_geom_angle_atom_site_label_1
_geom_angle_atom_site_label_2
_geom_angle_atom_site_label_3
_geom_angle
C3 S1 C4 94.6(6)
C3 S1 H2 144(5)
C4 S1 H2 117(5)
C3 S2 C17 92.2(5)
C3 S2 H1 152(6)
C17 S2 H1 115(6)
C22 Si1 C20 111.7(3)
C22 Si1 C19 106.1(3)
C20 Si1 C19 108.0(3)
C22 Si1 C21 109.8(3)
C20 Si1 C21 111.5(3)
C19 Si1 C21 109.6(3)
C38 Si2 C36 108.0(3)
C38 Si2 C37 111.4(3)
C36 Si2 C37 105.9(3)
C38 Si2 C39 112.6(3)
C36 Si2 C39 106.9(3)
C37 Si2 C39 111.6(3)
C17 C1 C3 115.3(19)
C17 C1 H1 124(5)
C3 C1 H1 121(5)
C4 C2 C3 113(3)
C4 C2 H2 121(6)
C3 C2 H2 127(5)
C2 C3 C1 98.6(17)
C2 C3 S1 12.3(16)
C2 C3 S2 115.0(15)
S1 C3 S2 126.6(7)
C2 C3 H3 132(4)
C1 C3 H3 129(4)
S1 C3 H3 121(4)
S2 C3 H3 113(4)
C5 C4 C17 121.8(4)
C5 C4 C2 131.7(19)
C17 C4 C2 106.4(19)
C5 C4 S1 125.0(5)
C17 C4 S1 113.2(5)
C4 C5 C6 118.7(4)
C4 C5 C18 120.4(4)
C6 C5 C18 120.9(4)
C7 C6 C5 122.8(4)
C7 C6 C15 118.1(4)
C5 C6 C15 119.1(4)
C6 C7 C8 124.1(4)
C6 C7 H4 118(2)
C8 C7 H4 118(2)
C7 C8 C9 123.5(4)
C7 C8 C13 117.7(4)
C9 C8 C13 118.8(4)
C10 C9 C8 120.6(4)
C10 C9 C23 120.7(4)
C8 C9 C23 118.6(4)
C9 C10 C11 120.1(4)
C9 C10 C26 120.7(4)
C11 C10 C26 119.2(4)
C12 C11 C10 121.0(4)
C12 C11 C29 121.4(4)
C10 C11 C29 117.6(4)
C11 C12 C13 120.0(4)
C11 C12 C32 122.1(4)
C13 C12 C32 117.9(4)
C14 C13 C8 118.8(4)
C14 C13 C12 121.7(4)
C8 C13 C12 119.5(4)
C13 C14 C15 123.4(4)
C13 C14 H5 123(2)
C15 C14 H5 114(2)
C14 C15 C16 121.3(4)
C14 C15 C6 118.0(4)
C16 C15 C6 120.7(4)
C17 C16 C15 118.7(4)
C17 C16 C35 121.5(4)
C15 C16 C35 119.8(4)
C1 C17 C16 132.4(15)
C1 C17 C4 106.6(15)
C16 C17 C4 121.0(5)
C16 C17 S2 125.7(4)
C4 C17 S2 113.3(4)
C19 C18 C5 177.6(5)
C18 C19 Si1 171.6(5)
Si1 C20 H6 113(3)
Si1 C20 H7 111(3)
H6 C20 H7 111(4)
Si1 C20 H8 117(3)
H6 C20 H8 99(4)
H7 C20 H8 105(4)
Si1 C21 H9 110(3)
Si1 C21 H10 109(5)
H9 C21 H10 106(6)
Si1 C21 H11 106(3)
H9 C21 H11 113(5)
H10 C21 H11 113(6)
Si1 C22 H12 110(3)
Si1 C22 H13 110(3)
H12 C22 H13 105(5)
Si1 C22 H14 111(3)
H12 C22 H14 109(5)
H13 C22 H14 112(5)
C9 C23 C24 114.2(4)
C9 C23 H15 113(3)
C24 C23 H15 101(3)
C9 C23 H16 113(2)
C24 C23 H16 106(2)
H15 C23 H16 108(4)
C25 C24 C23 111.2(5)
C25 C24 H17 113(3)
C23 C24 H17 108(2)
C25 C24 H18 106(3)
C23 C24 H18 109(3)
H17 C24 H18 111(4)
C24 C25 H19 108(3)
C24 C25 H20 113(3)
H19 C25 H20 104(4)
C24 C25 H21 113(3)
H19 C25 H21 112(5)
H20 C25 H21 107(4)
C10 C26 C27 114.5(5)
C10 C26 H22 111(2)
C27 C26 H22 108(2)
C10 C26 H23 109(3)
C27 C26 H23 108(3)
H22 C26 H23 106(3)
C28 C27 C26 112.3(6)
C28 C27 H24 112(2)
C26 C27 H24 103(2)
C28 C27 H25 110(3)
C26 C27 H25 111(3)
H24 C27 H25 108(4)
C27 C28 H26 110(4)
C27 C28 H27 107(3)
H26 C28 H27 113(5)
C27 C28 H28 118(3)
H26 C28 H28 105(4)
H27 C28 H28 103(4)
C30 C29 C11 113.6(5)
C30 C29 H29 109(2)
C11 C29 H29 106(2)
C30 C29 H30 112(3)
C11 C29 H30 113(3)
H29 C29 H30 103(4)
C31 C30 C29 111.4(6)
C31 C30 H31 113(4)
C29 C30 H31 110(4)
C31 C30 H32 112(3)
C29 C30 H32 113(3)
H31 C30 H32 97(5)
C30 C31 H33 109(4)
C30 C31 H34 111(4)
H33 C31 H34 116(6)
C30 C31 H35 108(4)
H33 C31 H35 104(6)
H34 C31 H35 109(5)
C12 C32 C33 114.9(4)
C12 C32 H36 111(2)
C33 C32 H36 109(2)
C12 C32 H37 111(3)
C33 C32 H37 107(3)
H36 C32 H37 104(3)
C34 C33 C32 110.7(5)
C34 C33 H38 110(4)
C32 C33 H38 107(4)
C34 C33 H39 108(3)
C32 C33 H39 109(3)
H38 C33 H39 113(5)
C33 C34 H40 113(5)
C33 C34 H41 108(3)
H40 C34 H41 99(5)
C33 C34 H42 110(3)
H40 C34 H42 111(5)
H41 C34 H42 116(4)
C36 C35 C16 175.1(5)
C35 C36 Si2 175.6(4)
Si2 C37 H43 112(3)
Si2 C37 H44 113(4)
H43 C37 H44 100(5)
Si2 C37 H45 107(4)
H43 C37 H45 109(5)
H44 C37 H45 114(5)
Si2 C38 H46 108(3)
Si2 C38 H47 109(3)
H46 C38 H47 106(4)
Si2 C38 H48 110(3)
H46 C38 H48 105(4)
H47 C38 H48 117(4)
Si2 C39 H49 110(3)
Si2 C39 H50 108(3)
H49 C39 H50 103(4)
Si2 C39 H51 112(4)
H49 C39 H51 111(5)
H50 C39 H51 112(5)

loop_
_geom_bond_atom_site_label_1
_geom_bond_atom_site_label_2
_geom_bond_distance
S1 C3 1.557(15)
S1 C4 1.693(9)
S1 H2 0.78(7)
S2 C3 1.560(12)
S2 C17 1.752(9)
S2 H1 0.81(10)
Si1 C22 1.838(6)
Si1 C20 1.840(6)
Si1 C19 1.845(5)
Si1 C21 1.848(6)
Si2 C38 1.836(6)
Si2 C36 1.837(5)
Si2 C37 1.842(6)
Si2 C39 1.849(6)
C1 C17 1.35(3)
C1 C3 1.48(4)
C1 H1 1.17(10)
C2 C4 1.43(4)
C2 C3 1.44(4)
C2 H2 1.06(8)
C3 H3 0.85(6)
C4 C5 1.377(6)
C4 C17 1.424(6)
C5 C6 1.429(6)
C5 C18 1.431(6)
C6 C7 1.382(6)
C6 C15 1.437(6)
C7 C8 1.395(6)
C7 H4 0.94(4)
C8 C9 1.427(6)
C8 C13 1.438(6)
C9 C10 1.379(6)
C9 C23 1.515(6)
C10 C11 1.440(6)
C10 C26 1.501(7)
C11 C12 1.364(6)
C11 C29 1.520(6)
C12 C13 1.438(6)
C12 C32 1.521(6)
C13 C14 1.376(6)
C14 C15 1.405(6)
C14 H5 1.05(4)
C15 C16 1.417(6)
C16 C17 1.376(6)
C16 C35 1.426(6)
C18 C19 1.195(6)
C20 H6 1.02(5)
C20 H7 0.99(6)
C20 H8 0.98(6)
C21 H9 1.01(6)
C21 H10 0.91(9)
C21 H11 0.91(6)
C22 H12 0.90(5)
C22 H13 1.05(7)
C22 H14 1.02(6)
C23 C24 1.539(7)
C23 H15 0.92(4)
C23 H16 1.02(4)
C24 C25 1.513(7)
C24 H17 0.97(5)
C24 H18 0.91(5)
C25 H19 0.93(6)
C25 H20 1.04(5)
C25 H21 0.95(5)
C26 C27 1.516(8)
C26 H22 1.00(4)
C26 H23 0.90(4)
C27 C28 1.499(8)
C27 H24 0.89(4)
C27 H25 0.90(5)
C28 H26 0.95(7)
C28 H27 1.03(5)
C28 H28 1.04(5)
C29 C30 1.517(8)
C29 H29 1.00(4)
C29 H30 1.05(6)
C30 C31 1.514(8)
C30 H31 1.07(9)
C30 H32 1.01(5)
C31 H33 1.14(9)
C31 H34 1.09(7)
C31 H35 1.05(7)
C32 C33 1.528(8)
C32 H36 0.99(4)
C32 H37 0.94(5)
C33 C34 1.516(8)
C33 H38 0.83(6)
C33 H39 1.01(6)
C34 H40 0.94(7)
C34 H41 0.98(5)
C34 H42 1.02(5)
C35 C36 1.194(6)
C37 H43 0.99(6)
C37 H44 1.03(7)
C37 H45 0.87(6)
C38 H46 0.96(5)
C38 H47 1.00(5)
C38 H48 1.06(5)
C39 H49 0.98(6)
C39 H50 1.01(5)
C39 H51 1.01(6)

loop_
_geom_torsion_atom_site_label_1
_geom_torsion_atom_site_label_2
_geom_torsion_atom_site_label_3
_geom_torsion_atom_site_label_4
_geom_torsion
C4 C2 C3 C1 4(3)
C4 C2 C3 S1 -157(12)
C4 C2 C3 S2 4(4)
C17 C1 C3 C2 -4(3)
C17 C1 C3 S1 1(3)
C17 C1 C3 S2 176(10)
C4 S1 C3 C2 18(9)
C4 S1 C3 C1 -1.9(19)
C4 S1 C3 S2 -3.7(9)
C17 S2 C3 C2 -2(2)
C17 S2 C3 C1 -3(7)
C17 S2 C3 S1 2.8(9)
C3 C2 C4 C5 179.2(12)
C3 C2 C4 C17 -4(3)
C3 C2 C4 S1 146(18)
C3 S1 C4 C5 -178.6(5)
C3 S1 C4 C17 2.8(7)
C3 S1 C4 C2 -29(16)
C17 C4 C5 C6 -0.1(7)
C2 C4 C5 C6 176(2)
S1 C4 C5 C6 -178.6(5)
C17 C4 C5 C18 179.9(4)
C2 C4 C5 C18 -4(3)
S1 C4 C5 C18 1.4(8)
C4 C5 C6 C7 -179.7(5)
C18 C5 C6 C7 0.2(7)
C4 C5 C6 C15 0.7(7)
C18 C5 C6 C15 -179.3(4)
C5 C6 C7 C8 179.2(4)
C15 C6 C7 C8 -1.3(7)
C6 C7 C8 C9 -179.2(4)
C6 C7 C8 C13 -0.5(7)
C7 C8 C9 C10 176.5(4)
C13 C8 C9 C10 -2.1(7)
C7 C8 C9 C23 -3.8(7)
C13 C8 C9 C23 177.5(4)
C8 C9 C10 C11 1.8(7)
C23 C9 C10 C11 -177.9(4)
C8 C9 C10 C26 -178.6(4)
C23 C9 C10 C26 1.8(7)
C9 C10 C11 C12 0.4(7)
C26 C10 C11 C12 -179.2(4)
C9 C10 C11 C29 -180.0(4)
C26 C10 C11 C29 0.3(7)
C10 C11 C12 C13 -2.2(7)
C29 C11 C12 C13 178.3(4)
C10 C11 C12 C32 179.7(4)
C29 C11 C12 C32 0.1(7)
C7 C8 C13 C14 2.0(7)
C9 C8 C13 C14 -179.3(4)
C7 C8 C13 C12 -178.4(4)
C9 C8 C13 C12 0.4(6)
C11 C12 C13 C14 -178.6(4)
C32 C12 C13 C14 -0.4(7)
C11 C12 C13 C8 1.8(7)
C32 C12 C13 C8 180.0(4)
C8 C13 C14 C15 -1.7(7)
C12 C13 C14 C15 178.7(4)
C13 C14 C15 C16 -178.8(4)
C13 C14 C15 C6 -0.2(7)
C7 C6 C15 C14 1.6(7)
C5 C6 C15 C14 -178.8(4)
C7 C6 C15 C16 -179.7(4)
C5 C6 C15 C16 -0.1(7)
C14 C15 C16 C17 177.6(4)
C6 C15 C16 C17 -1.0(7)
C14 C15 C16 C35 -1.4(7)
C6 C15 C16 C35 180.0(4)
C3 C1 C17 C16 -179.0(12)
C3 C1 C17 C4 1(3)
C3 C1 C17 S2 -171(20)
C15 C16 C17 C1 -178(2)
C35 C16 C17 C1 1(2)
C15 C16 C17 C4 1.6(7)
C35 C16 C17 C4 -179.4(4)
C15 C16 C17 S2 -179.3(6)
C35 C16 C17 S2 -0.3(8)
C5 C4 C17 C1 178.7(19)
C2 C4 C17 C1 2(3)
S1 C4 C17 C1 -2.7(19)
C5 C4 C17 C16 -1.1(7)
C2 C4 C17 C16 -178.1(19)
S1 C4 C17 C16 177.5(5)
C5 C4 C17 S2 179.7(5)
C2 C4 C17 S2 3(2)
S1 C4 C17 S2 -1.7(7)
C3 S2 C17 C1 8(18)
C3 S2 C17 C16 -179.5(5)
C3 S2 C17 C4 -0.4(7)
C10 C9 C23 C24 -92.6(6)
C8 C9 C23 C24 87.8(6)
C9 C23 C24 C25 173.6(5)
C9 C10 C26 C27 -91.4(6)
C11 C10 C26 C27 88.3(6)
C10 C26 C27 C28 177.0(5)
C12 C11 C29 C30 -84.6(6)
C10 C11 C29 C30 95.9(6)
C11 C29 C30 C31 168.6(5)
C11 C12 C32 C33 101.2(6)
C13 C12 C32 C33 -77.0(6)
C12 C32 C33 C34 -166.5(6)
